data_1516682
loop_
_publ_author_name
'Bergantin, Stefano'
'Moret, Massimo'
'Buth, Gernot'
'Fabbiani, Francesca P. A.'

_publ_section_title
;
 Pressure-Induced Conformational Change in Organic Semiconductors:
 Triggering a Reversible Phase Transition in Rubrene
;
_journal_issue 25
_journal_name_full 'The Journal of Physical Chemistry C'
_journal_page_first 13476
_journal_paper_doi 10.1021/jp503271h
_journal_volume 118
_journal_year 2014
_chemical_formula_moiety 'C42 H28'
_chemical_formula_sum 'C42 H28'
_chemical_formula_weight 532.64
_chemical_name_common rubrene
_chemical_name_systematic 5,6,11,12-tetraphenyltetracene
_space_group_crystal_system triclinic
_space_group_IT_number 2
_space_group_name_Hall '-P 1'
_space_group_name_H-M_alt 'P -1'
_symmetry_space_group_name_Hall '-P 1'
_symmetry_space_group_name_H-M 'P -1'
_atom_sites_solution_hydrogens geom
_atom_sites_solution_primary iterative
_atom_sites_solution_secondary difmap
_audit_creation_method SHELXL-2013
_cell_angle_alpha 81.264(14)
_cell_angle_beta 100.378(10)
_cell_angle_gamma 101.773(10)
_cell_formula_units_Z 2
_cell_length_a 14.2395(16)
_cell_length_b 6.7738(13)
_cell_length_c 11.2810(10)
_cell_measurement_reflns_used 1537
_cell_measurement_temperature 296(2)
_cell_measurement_theta_max 41.852
_cell_measurement_theta_min 5.498
_cell_volume 1040.3(3)
_diffrn_ambient_temperature 293(2)
_diffrn_measured_fraction_theta_full 0.350
_diffrn_measured_fraction_theta_max 0.351
_diffrn_measurement_device 'Bruker AXS SMART APEX'
_diffrn_measurement_device_type Area
_diffrn_measurement_method '\f & \w scans'
_diffrn_radiation_type synchrotron
_diffrn_radiation_wavelength 0.661
_diffrn_reflns_av_R_equivalents 0.0507
_diffrn_reflns_av_unetI/netI 0.0457
_diffrn_reflns_Laue_measured_fraction_full 0.350
_diffrn_reflns_Laue_measured_fraction_max 0.351
_diffrn_reflns_limit_h_max 5
_diffrn_reflns_limit_h_min -15
_diffrn_reflns_limit_k_max 5
_diffrn_reflns_limit_k_min -6
_diffrn_reflns_limit_l_max 12
_diffrn_reflns_limit_l_min -12
_diffrn_reflns_number 1048
_diffrn_reflns_point_group_measured_fraction_full 0.350
_diffrn_reflns_point_group_measured_fraction_max 0.351
_diffrn_reflns_theta_full 21.575
_diffrn_reflns_theta_max 21.556
_diffrn_reflns_theta_min 2.029
_exptl_absorpt_coefficient_mu 0.096
_exptl_absorpt_correction_T_max 0.7446
_exptl_absorpt_correction_T_min 0.6139
_exptl_absorpt_correction_type multi-scan
_exptl_absorpt_process_details
;
TWINABS V.2012/1
SHADE (Parsons, 2004)
;
_exptl_crystal_colour red
_exptl_crystal_density_diffrn 1.700
_exptl_crystal_description prism
_exptl_crystal_F_000 280
_exptl_crystal_size_max 0.20
_exptl_crystal_size_mid 0.07
_exptl_crystal_size_min 0.05
_refine_diff_density_max 0.197
_refine_diff_density_min -0.191
_refine_diff_density_rms 0.042
_refine_ls_extinction_method none
_refine_ls_goodness_of_fit_ref 1.076
_refine_ls_hydrogen_treatment constr
_refine_ls_matrix_type full
_refine_ls_number_parameters 332
_refine_ls_number_reflns 1048
_refine_ls_number_restraints 357
_refine_ls_restrained_S_all 0.902
_refine_ls_R_factor_all 0.0775
_refine_ls_R_factor_gt 0.0600
_refine_ls_shift/su_max 0.000
_refine_ls_shift/su_mean 0.000
_refine_ls_structure_factor_coef Fsqd
_refine_ls_weighting_details 'w=1/[\s^2^(Fo^2^)+(0.0875P)^2^+1.6183P] where P=(Fo^2^+2Fc^2^)/3'
_refine_ls_weighting_scheme calc
_refine_ls_wR_factor_gt 0.1485
_refine_ls_wR_factor_ref 0.1610
_reflns_Friedel_coverage 0.000
_reflns_number_gt 840
_reflns_number_total 1048
_reflns_threshold_expression 'I > 2\s(I)'
_cod_data_source_file Trcl_II_71p2kbar.cif
_cod_data_source_block Trcl_II_71p2kbar
_cod_depositor_comments 'Adding full bibliography for 1516682--1516689.cif.'
_cod_database_code 1516682
_shelx_space_group_comment
;
The symmetry employed for this shelxl refinement is uniquely defined
by the following loop, which should always be used as a source of
symmetry information in preference to the above space-group names.
They are only intended as comments.
;
_shelxl_version_number 2013-3

loop_
_space_group_symop_operation_xyz
'x, y, z'
'-x, -y, -z'

loop_
_atom_site_label
_atom_site_type_symbol
_atom_site_fract_x
_atom_site_fract_y
_atom_site_fract_z
_atom_site_U_iso_or_equiv
_atom_site_adp_type
_atom_site_occupancy
_atom_site_site_symmetry_order
_atom_site_calc_flag
_atom_site_refinement_flags_posn
_atom_site_refinement_flags_adp
C1 C 0.3773(3) 0.5952(12) 0.2606(5) 0.027(5) Uani 1 1 d G U
C2 C 0.3994(3) 0.8056(12) 0.2549(5) 0.030(5) Uani 1 1 d G U
H2 H 0.4014 0.8849 0.1801 0.036 Uiso 1 1 calc R U
C3 C 0.4184(3) 0.8976(12) 0.3609(6) 0.028(6) Uani 1 1 d G U
H3 H 0.4332 1.0385 0.3571 0.034 Uiso 1 1 calc R U
C4 C 0.4154(3) 0.7792(13) 0.4726(5) 0.027(5) Uani 1 1 d G U
H4 H 0.4282 0.8407 0.5435 0.032 Uiso 1 1 calc R U
C5 C 0.3933(3) 0.5687(12) 0.4783(5) 0.030(6) Uani 1 1 d G U
H5 H 0.3913 0.4894 0.5530 0.036 Uiso 1 1 calc R U
C6 C 0.3742(3) 0.4767(12) 0.3723(6) 0.031(5) Uani 1 1 d G U
H6 H 0.3594 0.3359 0.3761 0.037 Uiso 1 1 calc R U
C7 C 0.2068(3) 0.7578(12) 0.1723(5) 0.027(5) Uani 1 1 d G U
C8 C 0.2274(3) 0.9683(12) 0.1482(4) 0.028(5) Uani 1 1 d G U
H8 H 0.2425 1.0288 0.0727 0.033 Uiso 1 1 calc R U
C9 C 0.2254(3) 1.0882(11) 0.2371(5) 0.028(6) Uani 1 1 d G U
H9 H 0.2392 1.2290 0.2209 0.033 Uiso 1 1 calc R U
C10 C 0.2029(3) 0.9977(12) 0.3500(5) 0.027(5) Uani 1 1 d G U
H10 H 0.2016 1.0780 0.4095 0.032 Uiso 1 1 calc R U
C11 C 0.1823(3) 0.7873(12) 0.3741(4) 0.025(6) Uani 1 1 d G U
H11 H 0.1672 0.7268 0.4497 0.030 Uiso 1 1 calc R U
C12 C 0.1843(3) 0.6674(11) 0.2853(5) 0.027(5) Uani 1 1 d G U
H12 H 0.1705 0.5266 0.3014 0.032 Uiso 1 1 calc R U
C13 C 0.1428(3) 0.3694(12) -0.2631(4) 0.027(5) Uani 1 1 d G U
C14 C 0.0538(3) 0.2433(12) -0.2912(5) 0.036(6) Uani 1 1 d G U
H14 H 0.0136 0.1978 -0.2324 0.043 Uiso 1 1 calc R U
C15 C 0.0248(3) 0.1851(12) -0.4071(5) 0.035(6) Uani 1 1 d G U
H15 H -0.0347 0.1007 -0.4259 0.042 Uiso 1 1 calc R U
C16 C 0.0848(3) 0.2531(12) -0.4950(4) 0.040(6) Uani 1 1 d G U
H16 H 0.0655 0.2141 -0.5726 0.048 Uiso 1 1 calc R U
C17 C 0.1738(3) 0.3792(12) -0.4670(4) 0.038(6) Uani 1 1 d G U
H17 H 0.2140 0.4247 -0.5258 0.045 Uiso 1 1 calc R U
C18 C 0.2028(3) 0.4374(12) -0.3511(5) 0.033(6) Uani 1 1 d G U
H18 H 0.2624 0.5218 -0.3323 0.040 Uiso 1 1 calc R U
C19 C 0.3051(3) 0.1812(12) -0.1755(5) 0.027(5) Uani 1 1 d G U
C20 C 0.2247(3) 0.0270(12) -0.1925(5) 0.026(6) Uani 1 1 d G U
H20 H 0.1806 -0.0031 -0.1379 0.032 Uiso 1 1 calc R U
C21 C 0.2103(3) -0.0822(11) -0.2911(5) 0.029(6) Uani 1 1 d G U
H21 H 0.1565 -0.1854 -0.3024 0.035 Uiso 1 1 calc R U
C22 C 0.2762(3) -0.0373(12) -0.3727(5) 0.028(6) Uani 1 1 d G U
H22 H 0.2665 -0.1103 -0.4387 0.033 Uiso 1 1 calc R U
C23 C 0.3566(3) 0.1169(12) -0.3557(5) 0.028(6) Uani 1 1 d G U
H23 H 0.4007 0.1470 -0.4103 0.034 Uiso 1 1 calc R U
C24 C 0.3711(3) 0.2261(11) -0.2571(5) 0.027(6) Uani 1 1 d G U
H24 H 0.4249 0.3293 -0.2458 0.033 Uiso 1 1 calc R U
C25 C 0.0463(5) 0.757(2) 0.0076(10) 0.032(6) Uani 1 1 d . U
H25 H 0.0520 0.8019 0.0831 0.039 Uiso 1 1 calc R U
C26 C -0.0292(4) 0.794(2) -0.0780(10) 0.028(6) Uani 1 1 d . U
H26 H -0.0757 0.8603 -0.0620 0.034 Uiso 1 1 calc R U
C27 C -0.0360(4) 0.728(2) -0.1924(10) 0.028(6) Uani 1 1 d . U
H27 H -0.0846 0.7630 -0.2542 0.034 Uiso 1 1 calc R U
C28 C 0.0244(4) 0.618(2) -0.2148(10) 0.034(6) Uani 1 1 d . U
H28 H 0.0152 0.5726 -0.2905 0.040 Uiso 1 1 calc R U
C29 C 0.1030(4) 0.569(2) -0.1253(9) 0.031(5) Uani 1 1 d . U
C30 C 0.1172(4) 0.654(2) -0.0135(9) 0.025(6) Uani 1 1 d . U
C31 C 0.4050(4) 0.294(2) 0.0144(9) 0.031(6) Uani 1 1 d . U
C32 C 0.4163(4) 0.381(2) 0.1265(10) 0.029(6) Uani 1 1 d . U
C33 C 0.4983(4) 0.343(2) 0.2155(10) 0.024(6) Uani 1 1 d . U
H33 H 0.5012 0.3737 0.2939 0.028 Uiso 1 1 calc R U
C34 C 0.5707(5) 0.267(2) 0.1903(10) 0.043(7) Uani 1 1 d . U
H34 H 0.6249 0.2538 0.2487 0.052 Uiso 1 1 calc R U
C35 C 0.5647(5) 0.206(3) 0.0747(10) 0.049(8) Uani 1 1 d . U
H35 H 0.6163 0.1587 0.0551 0.059 Uiso 1 1 calc R U
C36 C 0.4830(4) 0.215(2) -0.0077(10) 0.035(7) Uani 1 1 d . U
H36 H 0.4787 0.1680 -0.0820 0.043 Uiso 1 1 calc R U
C37 C 0.3207(4) 0.306(2) -0.0706(10) 0.029(5) Uani 1 1 d . U
C38 C 0.3518(4) 0.496(2) 0.1445(10) 0.032(5) Uani 1 1 d . U
C39 C 0.2686(4) 0.523(2) 0.0566(9) 0.024(5) Uani 1 1 d . U
C40 C 0.2504(4) 0.415(2) -0.0535(9) 0.026(5) Uani 1 1 d . U
C41 C 0.1677(4) 0.446(2) -0.1419(10) 0.025(5) Uani 1 1 d . U
C42 C 0.2001(4) 0.639(2) 0.0705(10) 0.027(5) Uani 1 1 d . U

loop_
_atom_site_aniso_label
_atom_site_aniso_U_11
_atom_site_aniso_U_22
_atom_site_aniso_U_33
_atom_site_aniso_U_23
_atom_site_aniso_U_13
_atom_site_aniso_U_12
C1 0.022(3) 0.040(12) 0.026(6) -0.017(8) 0.002(4) 0.011(5)
C2 0.025(4) 0.038(12) 0.033(7) -0.018(9) -0.004(4) 0.019(5)
C3 0.018(3) 0.041(13) 0.029(8) -0.018(10) 0.002(4) 0.004(5)
C4 0.014(3) 0.044(13) 0.026(7) -0.016(9) 0.003(4) 0.005(5)
C5 0.024(4) 0.043(14) 0.027(7) -0.017(10) 0.002(4) 0.007(6)
C6 0.026(4) 0.044(12) 0.027(7) -0.016(9) -0.001(4) 0.010(5)
C7 0.018(3) 0.041(12) 0.027(6) -0.014(8) 0.003(3) 0.005(5)
C8 0.017(3) 0.044(12) 0.023(7) -0.010(8) 0.004(3) 0.004(5)
C9 0.021(3) 0.036(14) 0.028(7) -0.009(9) 0.000(4) 0.010(5)
C10 0.028(4) 0.033(14) 0.024(7) -0.011(9) 0.004(4) 0.010(5)
C11 0.021(4) 0.034(14) 0.024(7) -0.009(9) 0.001(4) 0.009(5)
C12 0.022(3) 0.034(13) 0.030(6) -0.014(8) 0.004(4) 0.008(5)
C13 0.022(3) 0.037(13) 0.027(6) -0.018(8) 0.002(3) 0.011(4)
C14 0.025(3) 0.053(15) 0.039(7) -0.026(10) 0.008(3) 0.008(5)
C15 0.027(3) 0.049(16) 0.036(7) -0.023(10) -0.003(4) 0.017(5)
C16 0.036(3) 0.066(16) 0.026(7) -0.026(10) -0.003(3) 0.018(5)
C17 0.034(3) 0.061(16) 0.029(7) -0.019(10) 0.001(4) 0.025(5)
C18 0.029(3) 0.051(15) 0.025(6) -0.019(9) 0.002(3) 0.014(5)
C19 0.023(3) 0.033(13) 0.028(7) -0.014(9) 0.000(3) 0.011(4)
C20 0.024(3) 0.031(14) 0.024(8) -0.004(10) -0.002(4) 0.012(5)
C21 0.017(3) 0.040(15) 0.028(8) -0.009(10) -0.002(3) 0.004(5)
C22 0.023(3) 0.038(15) 0.022(7) -0.011(10) -0.002(3) 0.006(5)
C23 0.020(3) 0.044(15) 0.026(8) -0.014(11) 0.005(3) 0.008(5)
C24 0.024(3) 0.036(15) 0.025(7) -0.011(10) -0.002(3) 0.012(5)
C25 0.028(3) 0.051(15) 0.023(7) -0.019(10) -0.001(4) 0.013(6)
C26 0.021(3) 0.034(16) 0.033(7) -0.017(10) -0.002(4) 0.007(5)
C27 0.018(3) 0.041(15) 0.028(7) -0.013(10) -0.002(4) 0.006(6)
C28 0.029(3) 0.052(14) 0.026(7) -0.023(9) -0.007(4) 0.016(6)
C29 0.022(3) 0.049(13) 0.027(6) -0.018(9) -0.002(4) 0.010(6)
C30 0.021(3) 0.030(14) 0.026(6) -0.010(9) 0.006(4) 0.000(5)
C31 0.024(3) 0.045(16) 0.027(7) -0.015(10) 0.005(4) 0.008(6)
C32 0.023(3) 0.040(15) 0.026(6) -0.014(9) 0.001(4) 0.007(6)
C33 0.022(3) 0.025(15) 0.021(7) -0.005(9) 0.002(4) -0.001(5)
C34 0.022(3) 0.065(19) 0.047(8) -0.030(12) -0.008(4) 0.012(6)
C35 0.026(3) 0.08(2) 0.048(8) -0.040(12) -0.006(4) 0.017(6)
C36 0.028(3) 0.050(18) 0.034(8) -0.023(12) 0.004(4) 0.006(6)
C37 0.026(3) 0.040(13) 0.024(6) -0.014(9) 0.004(4) 0.006(5)
C38 0.025(3) 0.049(12) 0.028(6) -0.021(8) -0.001(4) 0.009(5)
C39 0.021(3) 0.032(13) 0.019(6) -0.011(8) 0.006(4) -0.001(5)
C40 0.021(3) 0.033(13) 0.025(6) -0.013(9) 0.003(4) 0.002(5)
C41 0.021(3) 0.034(12) 0.022(6) -0.014(8) 0.003(3) 0.004(5)
C42 0.022(3) 0.039(12) 0.023(6) -0.013(8) 0.004(4) 0.003(5)

loop_
_atom_type_symbol
_atom_type_description
_atom_type_scat_dispersion_real
_atom_type_scat_dispersion_imag
_atom_type_scat_source
C C 0.0033 0.0016 'International Tables Vol C Tables 4.2.6.8 and 6.1.1.4'
H H 0.0000 0.0000 'International Tables Vol C Tables 4.2.6.8 and 6.1.1.4'

loop_
_geom_angle_atom_site_label_1
_geom_angle_atom_site_label_2
_geom_angle_atom_site_label_3
_geom_angle
C2 C1 C6 120.0
C2 C1 C38 119.8(7)
C6 C1 C38 120.1(7)
C1 C2 C3 120.0
C4 C3 C2 120.0
C3 C4 C5 120.0
C6 C5 C4 120.0
C5 C6 C1 120.0
C8 C7 C12 120.0
C8 C7 C42 117.5(7)
C12 C7 C42 122.2(7)
C9 C8 C7 120.0
C8 C9 C10 120.0
C11 C10 C9 120.0
C12 C11 C10 120.0
C11 C12 C7 120.0
C14 C13 C18 120.0
C14 C13 C41 118.7(5)
C18 C13 C41 121.0(5)
C13 C14 C15 120.0
C14 C15 C16 120.0
C17 C16 C15 120.0
C16 C17 C18 120.0
C17 C18 C13 120.0
C20 C19 C24 120.0
C20 C19 C37 120.8(5)
C24 C19 C37 119.2(5)
C19 C20 C21 120.0
C20 C21 C22 120.0
C21 C22 C23 120.0
C24 C23 C22 120.0
C23 C24 C19 120.0
C26 C25 C30 122.1(6)
C25 C26 C27 118.3(7)
C28 C27 C26 122.3(9)
C27 C28 C29 121.3(6)
C41 C29 C28 124.1(5)
C41 C29 C30 119.1(8)
C28 C29 C30 116.8(7)
C42 C30 C25 121.1(5)
C42 C30 C29 120.2(7)
C25 C30 C29 118.6(7)
C36 C31 C37 123.1(6)
C36 C31 C32 117.6(6)
C37 C31 C32 119.2(7)
C38 C32 C33 122.7(5)
C38 C32 C31 120.9(8)
C33 C32 C31 116.4(7)
C34 C33 C32 122.7(7)
C33 C34 C35 119.7(8)
C36 C35 C34 119.6(6)
C35 C36 C31 122.8(6)
C31 C37 C40 121.5(5)
C31 C37 C19 116.4(7)
C40 C37 C19 121.9(6)
C32 C38 C39 121.4(5)
C32 C38 C1 115.7(6)
C39 C38 C1 122.9(6)
C42 C39 C38 123.8(5)
C42 C39 C40 118.1(7)
C38 C39 C40 118.0(7)
C37 C40 C41 123.6(5)
C37 C40 C39 118.4(7)
C41 C40 C39 117.6(7)
C29 C41 C40 121.9(5)
C29 C41 C13 112.2(7)
C40 C41 C13 125.8(6)
C30 C42 C39 122.5(5)
C30 C42 C7 111.8(7)
C39 C42 C7 125.7(6)

loop_
_geom_bond_atom_site_label_1
_geom_bond_atom_site_label_2
_geom_bond_distance
C1 C2 1.3900
C1 C6 1.3900
C1 C38 1.515(6)
C2 C3 1.3900
C3 C4 1.3900
C4 C5 1.3900
C5 C6 1.3900
C7 C8 1.3900
C7 C12 1.3900
C7 C42 1.481(6)
C8 C9 1.3900
C9 C10 1.3900
C10 C11 1.3900
C11 C12 1.3900
C13 C14 1.3900
C13 C18 1.3900
C13 C41 1.493(6)
C14 C15 1.3900
C15 C16 1.3900
C16 C17 1.3900
C17 C18 1.3900
C19 C20 1.3900
C19 C24 1.3900
C19 C37 1.515(6)
C20 C21 1.3900
C21 C22 1.3900
C22 C23 1.3900
C23 C24 1.3900
C25 C26 1.346(13)
C25 C30 1.411(11)
C26 C27 1.408(9)
C27 C28 1.324(11)
C28 C29 1.425(14)
C29 C41 1.413(12)
C29 C30 1.432(8)
C30 C42 1.386(12)
C31 C36 1.402(10)
C31 C37 1.402(11)
C31 C32 1.445(8)
C32 C38 1.376(12)
C32 C33 1.434(13)
C33 C34 1.335(10)
C34 C35 1.410(9)
C35 C36 1.359(12)
C37 C40 1.415(11)
C38 C39 1.425(12)
C39 C42 1.411(12)
C39 C40 1.494(7)
C40 C41 1.427(12)
